data_7053688
loop_
_publ_author_name
'Rancurel, Corinne'
'Sutter, Jean-Pascal'
'Le Hoerff, Thierry'
'Ouahab, Lahc\`ene'
'Kahn, Olivier'

_publ_section_title
;
 First example of a metal(0) carbonyl complex with a paramagnetic nitronyl
 nitroxide-substituted triphenylphosphine ligand
;
_journal_issue 12
_journal_name_full 'New Journal of Chemistry'
_journal_page_first 1333
_journal_paper_doi 10.1039/a808113a
_journal_volume 22
_journal_year 1998
_chemical_formula_sum 'C30 H26 Mo N2 O7 P'
_chemical_formula_weight 653.44
_chemical_name_systematic
; 
 ? 
;
_space_group_IT_number 5
_symmetry_cell_setting monoclinic
_symmetry_space_group_name_Hall 'C 2y'
_symmetry_space_group_name_H-M 'C 1 2 1'
_atom_sites_solution_hydrogens geom
_atom_sites_solution_primary direct
_atom_sites_solution_secondary difmap
_audit_creation_method SHELXL-97
_cell_angle_alpha 90.00
_cell_angle_beta 103.81(2)
_cell_angle_gamma 90.00
_cell_formula_units_Z 4
_cell_length_a 14.860(10)
_cell_length_b 13.641(2)
_cell_length_c 15.399(7)
_cell_measurement_reflns_used 25
_cell_measurement_temperature 293(2)
_cell_measurement_theta_max 12.522
_cell_measurement_theta_min 6.934
_cell_volume 3031(3)
_computing_cell_refinement 'Enraf Nonius CAD4'
_computing_data_collection 'Enraf Nonius CAD4'
_computing_data_reduction MolEN
_computing_molecular_graphics ORTEP
_computing_structure_refinement 'SHELXL-97 (Sheldrick, 1997)'
_computing_structure_solution 'SHELXS-97 (Sheldrick, 1990)'
_diffrn_ambient_temperature 293(2)
_diffrn_measured_fraction_theta_full 0.499
_diffrn_measured_fraction_theta_max 0.499
_diffrn_measurement_device_type 'Enraf Nonius CAD4'
_diffrn_measurement_method \q-2\q
_diffrn_radiation_monochromator graphite
_diffrn_radiation_source 'fine-focus sealed tube'
_diffrn_radiation_type MoK\a
_diffrn_radiation_wavelength 0.71073
_diffrn_reflns_av_R_equivalents 0.0329
_diffrn_reflns_av_sigmaI/netI 0.0842
_diffrn_reflns_limit_h_max 19
_diffrn_reflns_limit_h_min 0
_diffrn_reflns_limit_k_max 17
_diffrn_reflns_limit_k_min 0
_diffrn_reflns_limit_l_max 19
_diffrn_reflns_limit_l_min -20
_diffrn_reflns_number 3937
_diffrn_reflns_theta_full 27.95
_diffrn_reflns_theta_max 27.95
_diffrn_reflns_theta_min 1.36
_diffrn_standards_interval_count 250
_diffrn_standards_interval_time 60
_diffrn_standards_number 3
_exptl_absorpt_coefficient_mu 0.533
_exptl_absorpt_correction_type none
_exptl_crystal_density_diffrn 1.432
_exptl_crystal_density_method 'not measured'
_exptl_crystal_F_000 1332
_refine_diff_density_max 0.344
_refine_diff_density_min -0.514
_refine_diff_density_rms 0.092
_refine_ls_abs_structure_details 'Flack H D (1983), Acta Cryst. A39, 876-881'
_refine_ls_abs_structure_Flack -0.05(12)
_refine_ls_extinction_method none
_refine_ls_goodness_of_fit_ref 1.016
_refine_ls_hydrogen_treatment mixed
_refine_ls_matrix_type full
_refine_ls_number_parameters 370
_refine_ls_number_reflns 3794
_refine_ls_number_restraints 1
_refine_ls_restrained_S_all 1.016
_refine_ls_R_factor_all 0.1332
_refine_ls_R_factor_gt 0.0455
_refine_ls_shift/su_max 1.139
_refine_ls_shift/su_mean 0.120
_refine_ls_structure_factor_coef Fsqd
_refine_ls_weighting_details 'w=1/[\s^2^(Fo^2^)+(0.0570P)^2^+0.0000P] where P=(Fo^2^+2Fc^2^)/3'
_refine_ls_weighting_scheme calc
_refine_ls_wR_factor_gt 0.0938
_refine_ls_wR_factor_ref 0.1180
_reflns_number_gt 2150
_reflns_number_total 3794
_reflns_threshold_expression >2sigma(I)
_cod_data_source_file 808113asup1.cif
_cod_data_source_block c2
_cod_depositor_comments
;
The following automatic conversions were performed:

'_symmetry_cell_setting' value 'Monoclinic' changed to 'monoclinic'
according to /home/saulius/struct/CIF-dictionaries/cif_core.dic
dictionary named 'cif_core.dic' version 2.4.2 from
2011-04-26.

'_exptl_absorpt_correction_type' value 'None' changed to
'none' according to
/home/saulius/struct/CIF-dictionaries/cif_core.dic dictionary named
'cif_core.dic' version 2.4.2 from 2011-04-26.

Automatic conversion script
Id: cif_fix_values 1891 2012-01-12 08:04:46Z andrius 

The following automatic conversions were performed:

'_refine_ls_weighting_scheme' value 'calc
w=1/[\s^2^(Fo^2^)+(0.0570P)^2^+0.0000P] where P=(Fo^2^+2Fc^2^)/3' was
changed to 'calc'. New tag '_refine_ls_weighting_details' was
created. The value of the new tag was set to
'w=1/[\s^2^(Fo^2^)+(0.0570P)^2^+0.0000P] where P=(Fo^2^+2Fc^2^)/3'.

Automatic conversion script
Id: cif_fix_values 3143 2015-03-26 13:38:13Z robertas 
;
_cod_original_sg_symbol_H-M C2
_cod_database_code 7053688

loop_
_symmetry_equiv_pos_as_xyz
'x, y, z'
'-x, y, -z'
'x+1/2, y+1/2, z'
'-x+1/2, y+1/2, -z'

loop_
_atom_site_label
_atom_site_type_symbol
_atom_site_fract_x
_atom_site_fract_y
_atom_site_fract_z
_atom_site_U_iso_or_equiv
_atom_site_adp_type
_atom_site_occupancy
_atom_site_calc_flag
_atom_site_refinement_flags
Mo Mo 0.24733(4) 0.2511(3) 0.40375(3) 0.0490(2) Uani 1 d .
P P 0.11406(10) 0.2538(5) 0.26475(9) 0.0378(4) Uani 1 d .
O1 O 0.3923(3) 0.2529(15) 0.2823(3) 0.0737(15) Uani 1 d .
N1 N 0.3214(11) 0.3300(10) -0.0897(10) 0.057(5) Uani 1 d .
N2 N 0.3206(11) 0.1708(9) -0.0938(9) 0.049(4) Uani 1 d .
O2 O 0.2547(13) 0.0207(15) 0.3999(11) 0.106(7) Uani 1 d .
O3 O 0.4186(5) 0.261(2) 0.5688(4) 0.145(5) Uani 1 d .
O4 O 0.1133(4) 0.258(2) 0.5363(4) 0.116(3) Uani 1 d .
O5 O 0.2549(14) 0.4854(12) 0.4058(11) 0.106(8) Uani 1 d .
O6 O 0.3140(13) 0.0808(9) -0.0674(11) 0.086(6) Uani 1 d .
O7 O 0.3160(13) 0.4203(9) -0.0725(9) 0.078(5) Uani 1 d .
C1 C 0.3392(4) 0.2478(17) 0.3247(4) 0.049(2) Uani 1 d .
C2 C 0.2541(13) 0.1098(16) 0.4028(12) 0.067(6) Uani 1 d .
C3 C 0.3560(6) 0.241(2) 0.5095(5) 0.077(4) Uani 1 d .
C4 C 0.1596(5) 0.254(2) 0.4889(5) 0.076(3) Uani 1 d .
C5 C 0.2477(13) 0.4052(17) 0.4031(9) 0.065(6) Uani 1 d .
C6 C 0.1613(4) 0.2461(16) 0.1651(3) 0.0347(19) Uani 1 d .
C7 C 0.1824(13) 0.1678(11) 0.1249(11) 0.044(4) Uani 1 d .
H7 H 0.1620 0.1078 0.1418 0.052 Uiso 1 calc R
C8 C 0.2314(11) 0.1659(12) 0.0605(11) 0.038(4) Uani 1 d .
H8 H 0.2495 0.1068 0.0398 0.045 Uiso 1 calc R
C9 C 0.2541(4) 0.2560(17) 0.0259(3) 0.0377(16) Uani 1 d .
C10 C 0.2294(13) 0.3413(13) 0.0623(12) 0.048(5) Uani 1 d .
H10 H 0.2415 0.4008 0.0379 0.058 Uiso 1 calc R
C11 C 0.1870(11) 0.3426(11) 0.1338(11) 0.038(4) Uani 1 d .
H11 H 0.1755 0.4009 0.1605 0.045 Uiso 1 calc R
C12 C 0.2979(4) 0.2469(14) -0.0504(4) 0.0372(18) Uani 1 d .
C13 C 0.3384(10) 0.2079(12) -0.1815(9) 0.061(4) Uani 1 d .
C14 C 0.3747(10) 0.3091(12) -0.1605(11) 0.060(4) Uani 1 d .
C15 C 0.2424(8) 0.2082(12) -0.2533(6) 0.131(8) Uani 1 d .
H15A H 0.2034 0.2587 -0.2388 0.196 Uiso 1 calc R
H15B H 0.2128 0.1457 -0.2530 0.196 Uiso 1 calc R
H15C H 0.2528 0.2204 -0.3115 0.196 Uiso 1 calc R
C16 C 0.389(2) 0.1314(11) -0.2162(15) 0.183(15) Uani 1 d .
H16A H 0.3523 0.0731 -0.2278 0.275 Uiso 1 calc R
H16B H 0.4460 0.1174 -0.1730 0.275 Uiso 1 calc R
H16C H 0.4033 0.1535 -0.2708 0.275 Uiso 1 calc R
C17 C 0.3617(15) 0.3842(14) -0.2275(8) 0.107(6) Uani 1 d .
H17A H 0.3863 0.4450 -0.2006 0.160 Uiso 1 calc R
H17B H 0.2967 0.3917 -0.2542 0.160 Uiso 1 calc R
H17C H 0.3932 0.3662 -0.2727 0.160 Uiso 1 calc R
C18 C 0.4805(6) 0.3110(9) -0.1163(6) 0.078(3) Uani 1 d .
H18A H 0.4997 0.3772 -0.1006 0.117 Uiso 1 calc R
H18B H 0.5140 0.2859 -0.1576 0.117 Uiso 1 calc R
H18C H 0.4931 0.2711 -0.0634 0.117 Uiso 1 calc R
C19 C 0.0342(13) 0.1460(13) 0.2440(12) 0.045(5) Uani 1 d .
C20 C -0.0188(12) 0.1217(12) 0.1597(11) 0.049(4) Uani 1 d .
H20 H -0.0098 0.1507 0.1079 0.058 Uiso 1 calc R
C21 C -0.0870(15) 0.0502(15) 0.1583(14) 0.075(7) Uani 1 d .
H21 H -0.1286 0.0381 0.1038 0.090 Uiso 1 calc R
C22 C -0.0974(15) -0.0030(16) 0.2302(16) 0.090(8) Uani 1 d .
H22 H -0.1367 -0.0569 0.2230 0.108 Uiso 1 calc R
C23 C -0.0503(18) 0.0241(17) 0.310(2) 0.080(8) Uani 1 d .
H23 H -0.0635 -0.0035 0.3607 0.097 Uiso 1 calc R
C24 C 0.0192(13) 0.0941(13) 0.3186(12) 0.057(5) Uani 1 d .
H24 H 0.0568 0.1070 0.3750 0.069 Uiso 1 calc R
C25 C 0.0316(13) 0.3529(12) 0.2511(12) 0.040(4) Uani 1 d .
C26 C -0.0221(15) 0.3783(13) 0.1681(14) 0.060(5) Uani 1 d .
H26 H -0.0163 0.3395 0.1201 0.072 Uiso 1 calc R
C27 C -0.0832(14) 0.4553(12) 0.1494(14) 0.062(5) Uani 1 d .
H27 H -0.1108 0.4755 0.0915 0.074 Uiso 1 calc R
C28 C -0.1000(12) 0.4995(13) 0.2240(12) 0.069(6) Uani 1 d .
H28 H -0.1491 0.5433 0.2174 0.083 Uiso 1 calc R
C29 C -0.0448(17) 0.4805(15) 0.3103(16) 0.073(7) Uani 1 d .
H29 H -0.0504 0.5195 0.3582 0.088 Uiso 1 calc R
C30 C 0.0185(12) 0.4025(13) 0.3238(13) 0.066(6) Uani 1 d .
H30 H 0.0508 0.3850 0.3812 0.079 Uiso 1 calc R

loop_
_atom_site_aniso_label
_atom_site_aniso_U_11
_atom_site_aniso_U_22
_atom_site_aniso_U_33
_atom_site_aniso_U_23
_atom_site_aniso_U_13
_atom_site_aniso_U_12
Mo 0.0396(3) 0.0742(5) 0.0339(2) 0.0014(12) 0.01012(19) -0.0007(13)
P 0.0348(8) 0.0451(11) 0.0359(7) -0.006(3) 0.0129(6) -0.011(3)
O1 0.061(3) 0.095(4) 0.075(3) 0.005(13) 0.034(3) 0.017(12)
N1 0.073(11) 0.052(10) 0.061(9) 0.003(7) 0.046(8) 0.023(7)
N2 0.061(10) 0.048(9) 0.041(7) -0.007(6) 0.022(6) 0.017(7)
O2 0.123(17) 0.105(15) 0.104(14) 0.008(9) 0.054(13) 0.004(10)
O3 0.072(4) 0.281(15) 0.063(3) -0.049(12) -0.021(3) 0.037(13)
O4 0.077(4) 0.222(10) 0.061(3) -0.040(12) 0.038(3) -0.016(16)
O5 0.15(2) 0.063(11) 0.112(15) -0.033(8) 0.037(14) -0.028(10)
O6 0.134(15) 0.039(8) 0.115(12) 0.003(7) 0.089(11) 0.016(8)
O7 0.129(14) 0.040(8) 0.090(10) 0.005(6) 0.076(10) 0.019(8)
C1 0.038(3) 0.059(6) 0.046(3) -0.023(9) 0.003(3) 0.009(10)
C2 0.061(10) 0.065(12) 0.085(12) -0.006(8) 0.041(9) 0.015(8)
C3 0.071(5) 0.113(13) 0.046(4) -0.009(9) 0.014(4) -0.028(11)
C4 0.056(4) 0.130(9) 0.044(4) 0.045(10) 0.012(3) 0.001(14)
C5 0.074(12) 0.082(14) 0.036(7) -0.032(8) 0.006(6) 0.016(9)
C6 0.034(3) 0.039(5) 0.032(2) 0.008(7) 0.010(2) -0.015(8)
C7 0.058(9) 0.024(7) 0.048(8) 0.009(6) 0.010(6) -0.010(6)
C8 0.029(8) 0.045(11) 0.042(9) -0.018(7) 0.016(7) -0.001(7)
C9 0.037(3) 0.043(4) 0.034(3) 0.015(8) 0.011(2) 0.014(10)
C10 0.069(13) 0.035(11) 0.044(10) -0.017(8) 0.020(10) -0.006(9)
C11 0.035(7) 0.052(9) 0.033(6) -0.006(5) 0.020(5) -0.014(6)
C12 0.040(3) 0.034(5) 0.040(3) 0.023(7) 0.013(2) 0.004(8)
C13 0.090(11) 0.051(7) 0.059(7) -0.006(5) 0.052(7) -0.014(7)
C14 0.082(10) 0.045(7) 0.070(8) 0.000(6) 0.049(7) 0.008(7)
C15 0.100(8) 0.25(2) 0.041(4) -0.001(7) 0.005(5) -0.076(11)
C16 0.38(4) 0.039(8) 0.22(2) 0.043(11) 0.24(3) 0.093(14)
C17 0.158(14) 0.140(15) 0.039(5) -0.001(7) 0.056(7) -0.025(12)
C18 0.048(5) 0.122(9) 0.070(6) -0.012(6) 0.026(4) -0.007(5)
C19 0.042(10) 0.047(9) 0.050(10) 0.012(7) 0.021(8) 0.005(8)
C20 0.031(7) 0.065(11) 0.044(7) -0.011(7) -0.002(5) -0.009(7)
C21 0.048(11) 0.091(15) 0.077(12) -0.033(10) -0.004(9) -0.015(10)
C22 0.059(13) 0.082(14) 0.141(19) 0.041(12) 0.049(13) -0.021(10)
C23 0.074(15) 0.071(18) 0.10(2) 0.009(16) 0.038(15) -0.026(13)
C24 0.060(11) 0.061(11) 0.050(9) -0.002(7) 0.012(7) 0.006(8)
C25 0.033(9) 0.044(9) 0.045(8) 0.009(6) 0.016(7) 0.000(7)
C26 0.061(11) 0.050(10) 0.071(11) -0.012(8) 0.023(9) 0.001(9)
C27 0.051(10) 0.056(10) 0.076(10) -0.025(8) 0.011(8) 0.005(8)
C28 0.047(10) 0.062(11) 0.087(12) 0.030(9) -0.004(9) 0.012(8)
C29 0.063(18) 0.090(16) 0.075(16) -0.018(13) 0.031(14) 0.021(14)
C30 0.052(10) 0.084(13) 0.073(12) 0.005(9) 0.039(9) 0.040(9)

loop_
_atom_type_symbol
_atom_type_description
_atom_type_scat_dispersion_real
_atom_type_scat_dispersion_imag
_atom_type_scat_source
C C 0.0033 0.0016 'International Tables Vol C Tables 4.2.6.8 and 6.1.1.4'
H H 0.0000 0.0000 'International Tables Vol C Tables 4.2.6.8 and 6.1.1.4'
N N 0.0061 0.0033 'International Tables Vol C Tables 4.2.6.8 and 6.1.1.4'
O O 0.0106 0.0060 'International Tables Vol C Tables 4.2.6.8 and 6.1.1.4'
P P 0.1023 0.0942 'International Tables Vol C Tables 4.2.6.8 and 6.1.1.4'
Mo Mo -1.6832 0.6857 'International Tables Vol C Tables 4.2.6.8 and 6.1.1.4'

loop_
_geom_angle_atom_site_label_1
_geom_angle_atom_site_label_2
_geom_angle_atom_site_label_3
_geom_angle
C2 Mo C3 84.6(10)
C2 Mo C1 85.9(8)
C3 Mo C1 87.7(3)
C2 Mo C4 93.9(9)
C3 Mo C4 89.6(3)
C1 Mo C4 177.3(2)
C2 Mo C5 176.6(4)
C3 Mo C5 93.9(10)
C1 Mo C5 91.0(8)
C4 Mo C5 89.2(9)
C2 Mo P 92.2(6)
C3 Mo P 176.0(7)
C1 Mo P 89.75(17)
C4 Mo P 92.95(19)
C5 Mo P 89.1(5)
C25 P C6 109.3(8)
C25 P C19 100.6(3)
C6 P C19 99.5(8)
C25 P Mo 118.6(6)
C6 P Mo 109.03(19)
C19 P Mo 117.9(6)
O7 N1 C12 132.6(13)
O7 N1 C14 113.8(13)
C12 N1 C14 113.2(12)
C12 N2 O6 122.4(14)
C12 N2 C13 107.9(12)
O6 N2 C13 129.1(13)
O1 C1 Mo 175(2)
O2 C2 Mo 177.3(18)
O3 C3 Mo 163(3)
O4 C4 Mo 178(2)
O5 C5 Mo 174.6(18)
C7 C6 C11 117.4(6)
C7 C6 P 128.6(14)
C11 C6 P 113.6(12)
C6 C7 C8 126.1(14)
C7 C8 C9 118.4(13)
C10 C9 C8 118.1(5)
C10 C9 C12 127.2(17)
C8 C9 C12 114.6(17)
C9 C10 C11 123.1(15)
C10 C11 C6 116.5(13)
N2 C12 N1 107.7(5)
N2 C12 C9 133.0(16)
N1 C12 C9 119.2(16)
C16 C13 C14 123.2(19)
C16 C13 N2 107.6(13)
C14 C13 N2 104.2(15)
C16 C13 C15 101.9(15)
C14 C13 C15 111.7(11)
N2 C13 C15 107.5(11)
C17 C14 C13 121.7(16)
C17 C14 N1 112.2(14)
C13 C14 N1 96.1(14)
C17 C14 C18 104.6(13)
C13 C14 C18 112.7(12)
N1 C14 C18 109.1(12)
C20 C19 C24 118.4(17)
C20 C19 P 122.9(14)
C24 C19 P 118.2(14)
C19 C20 C21 115.3(18)
C22 C21 C20 125.3(19)
C23 C22 C21 118(2)
C22 C23 C24 120(2)
C19 C24 C23 122(2)
C30 C25 C26 118.2(17)
C30 C25 P 120.2(14)
C26 C25 P 121.5(15)
C27 C26 C25 126.4(19)
C26 C27 C28 113.9(19)
C27 C28 C29 121.9(18)
C30 C29 C28 120(2)
C25 C30 C29 119(2)

loop_
_geom_bond_atom_site_label_1
_geom_bond_atom_site_label_2
_geom_bond_distance
Mo C2 1.93(2)
Mo C3 2.006(8)
Mo C1 2.034(7)
Mo C4 2.059(8)
Mo C5 2.10(2)
Mo P 2.5458(19)
P C25 1.803(18)
P C6 1.836(6)
P C19 1.868(19)
O1 C1 1.141(8)
N1 O7 1.267(16)
N1 C12 1.37(2)
N1 C14 1.519(18)
N2 C12 1.320(19)
N2 O6 1.305(17)
N2 C13 1.525(17)
O2 C2 1.22(3)
O3 C3 1.169(13)
O4 C4 1.117(9)
O5 C5 1.10(3)
C6 C7 1.31(2)
C6 C11 1.48(2)
C7 C8 1.36(2)
C8 C9 1.41(2)
C9 C10 1.38(2)
C9 C12 1.479(9)
C10 C11 1.39(2)
C13 C16 1.46(2)
C13 C14 1.490(13)
C13 C15 1.582(17)
C14 C17 1.43(2)
C14 C18 1.557(17)
C19 C20 1.39(2)
C19 C24 1.41(2)
C20 C21 1.40(3)
C21 C22 1.36(3)
C22 C23 1.31(3)
C23 C24 1.39(3)
C25 C30 1.36(2)
C25 C26 1.38(3)
C26 C27 1.37(3)
C27 C28 1.37(2)
C28 C29 1.41(3)
C29 C30 1.40(2)
